data_7053249
loop_
_publ_author_name
'Gruber, Tobias'
'Gruner, Margit'
'Fischer, Conrad'
'Seichter, Wilhelm'
'Bombicz, Petra'
'Weber, Edwin'

_publ_section_title
;
 Conformational behaviour and first crystal structures of a calix[4]arene
 featuring a laterally positioned carboxylic acid function in unsolvated
 and solvent-complexed forms
;
_journal_issue 2
_journal_name_full 'New Journal of Chemistry'
_journal_page_first 250
_journal_paper_doi 10.1039/b904489b
_journal_volume 34
_journal_year 2010
_chemical_formula_moiety 'C49 H64 O6'
_chemical_formula_sum 'C49 H64 O6'
_chemical_formula_weight 749.00
_chemical_name_systematic
;
?
;
_space_group_IT_number 14
_symmetry_cell_setting monoclinic
_symmetry_space_group_name_Hall '-P 2yn'
_symmetry_space_group_name_H-M 'P 1 21/n 1'
_atom_sites_solution_hydrogens geom
_atom_sites_solution_primary direct
_atom_sites_solution_secondary difmap
_audit_creation_method SHELXL-97
_cell_angle_alpha 90.00
_cell_angle_beta 98.054(2)
_cell_angle_gamma 90.00
_cell_formula_units_Z 4
_cell_length_a 10.0674(8)
_cell_length_b 13.3559(9)
_cell_length_c 33.067(2)
_cell_measurement_reflns_used 2240
_cell_measurement_temperature 173(2)
_cell_measurement_theta_max 18.33
_cell_measurement_theta_min 2.39
_cell_volume 4402.3(5)
_computing_cell_refinement 'SAINT-NT (Bruker, 2003)'
_computing_data_collection 'Kappa APEX 2 (Bruker-AXS)'
_computing_data_reduction SAINT
_computing_molecular_graphics 'ORTEP-3 (Farrugia)'
_computing_publication_material SHELXTL
_computing_structure_refinement 'SHELXL-97 (Sheldrick, 1997)'
_computing_structure_solution 'SHELXS-97 (Sheldrick, 1990)'
_diffrn_ambient_temperature 173(2)
_diffrn_measured_fraction_theta_full 0.989
_diffrn_measured_fraction_theta_max 0.989
_diffrn_measurement_device_type 'CCD area detector'
_diffrn_measurement_method 'phi and omega scans'
_diffrn_radiation_monochromator graphite
_diffrn_radiation_source 'fine-focus sealed tube'
_diffrn_radiation_type MoK\a
_diffrn_radiation_wavelength 0.71073
_diffrn_reflns_av_R_equivalents 0.0643
_diffrn_reflns_av_sigmaI/netI 0.0781
_diffrn_reflns_limit_h_max 10
_diffrn_reflns_limit_h_min -10
_diffrn_reflns_limit_k_max 13
_diffrn_reflns_limit_k_min -13
_diffrn_reflns_limit_l_max 34
_diffrn_reflns_limit_l_min -31
_diffrn_reflns_number 23568
_diffrn_reflns_theta_full 21.62
_diffrn_reflns_theta_max 21.62
_diffrn_reflns_theta_min 1.24
_diffrn_standards_decay_% <1%
_exptl_absorpt_coefficient_mu 0.073
_exptl_absorpt_correction_T_max 0.9921
_exptl_absorpt_correction_T_min 0.9428
_exptl_absorpt_correction_type multi-scan
_exptl_absorpt_process_details 'SADABS (Bruker, 2004)'
_exptl_crystal_colour colorless
_exptl_crystal_density_diffrn 1.130
_exptl_crystal_density_method 'not measured'
_exptl_crystal_description prism
_exptl_crystal_F_000 1624
_exptl_crystal_size_max 0.24
_exptl_crystal_size_mid 0.12
_exptl_crystal_size_min 0.11
_refine_diff_density_max 0.436
_refine_diff_density_min -0.354
_refine_diff_density_rms 0.048
_refine_ls_extinction_method none
_refine_ls_goodness_of_fit_ref 1.027
_refine_ls_hydrogen_treatment constr
_refine_ls_matrix_type full
_refine_ls_number_parameters 538
_refine_ls_number_reflns 5085
_refine_ls_number_restraints 12
_refine_ls_restrained_S_all 1.062
_refine_ls_R_factor_all 0.1057
_refine_ls_R_factor_gt 0.0604
_refine_ls_shift/su_max 0.000
_refine_ls_shift/su_mean 0.001
_refine_ls_structure_factor_coef Fsqd
_refine_ls_weighting_details 'calc w=1/[\s^2^(Fo^2^)+(0.0850P)^2^+0.0000P] where P=(Fo^2^+2Fc^2^)/3'
_refine_ls_weighting_scheme calc
_refine_ls_wR_factor_gt 0.1485
_refine_ls_wR_factor_ref 0.1613
_reflns_number_gt 3062
_reflns_number_total 5085
_reflns_threshold_expression >2sigma(I)
_cod_data_source_file b904489b.txt
_cod_data_source_block togr_38b_0m
_cod_depositor_comments
;
The following automatic conversions were performed:

'_exptl_absorpt_correction_type' value 'multi scan' changed to
'multi-scan' according to
/home/saulius/struct/CIF-dictionaries/cif_core.dic dictionary named
'cif_core.dic' version 2.4.2 from 2011-04-26.

Automatic conversion script
Id: cif_fix_values 1891 2012-01-12 08:04:46Z andrius 
;
_cod_original_cell_volume 4402.3(6)
_cod_original_sg_symbol_H-M P2(1)/n
_cod_database_code 7053249

loop_
_symmetry_equiv_pos_as_xyz
'x, y, z'
'-x+1/2, y+1/2, -z+1/2'
'-x, -y, -z'
'x-1/2, -y-1/2, z-1/2'

loop_
_atom_site_label
_atom_site_type_symbol
_atom_site_fract_x
_atom_site_fract_y
_atom_site_fract_z
_atom_site_U_iso_or_equiv
_atom_site_adp_type
_atom_site_occupancy
_atom_site_symmetry_multiplicity
_atom_site_calc_flag
_atom_site_refinement_flags
_atom_site_disorder_assembly
_atom_site_disorder_group
O1 O 0.3140(3) 0.5303(2) 0.12758(8) 0.0613(9) Uani 1 1 d . . .
O2 O 0.4432(2) 0.62204(17) 0.05775(7) 0.0384(7) Uani 1 1 d . . .
O3 O 0.4941(3) 0.73011(18) 0.14566(7) 0.0422(7) Uani 1 1 d . . .
O4 O 0.1955(3) 0.7072(3) 0.19962(9) 0.0817(11) Uani 1 1 d . . .
O5 O 0.5769(3) 0.9524(2) 0.04922(9) 0.0583(9) Uani 1 1 d . . .
H5A H 0.5808 0.9986 0.0331 0.087 Uiso 1 1 calc R . .
O6 O 0.3847(3) 0.9238(2) 0.00952(9) 0.0599(9) Uani 1 1 d . . .
C1 C 0.1951(4) 0.4775(3) 0.12143(12) 0.0476(11) Uani 1 1 d . . .
C2 C 0.1255(5) 0.4562(3) 0.15390(12) 0.0605(14) Uani 1 1 d . . .
C3 C 0.0082(5) 0.4014(3) 0.14540(13) 0.0525(12) Uani 1 1 d . . .
H3 H -0.0375 0.3848 0.1670 0.063 Uiso 1 1 calc R . .
C4 C -0.0454(4) 0.3698(3) 0.10636(12) 0.0412(11) Uani 1 1 d . . .
C5 C 0.0241(4) 0.4004(3) 0.07462(12) 0.0387(10) Uani 1 1 d . . .
H5 H -0.0113 0.3841 0.0479 0.046 Uiso 1 1 calc R . .
C6 C 0.1428(4) 0.4537(3) 0.08111(11) 0.0363(10) Uani 1 1 d . . .
C7 C 0.2072(4) 0.4956(3) 0.04604(11) 0.0368(10) Uani 1 1 d . . .
H7A H 0.1605 0.4705 0.0204 0.044 Uiso 1 1 calc R . .
H7B H 0.2998 0.4738 0.0485 0.044 Uiso 1 1 calc R . .
C8 C 0.3181(4) 0.6677(3) 0.05347(10) 0.0325(10) Uani 1 1 d . . .
C9 C 0.2017(4) 0.6094(3) 0.04621(10) 0.0314(10) Uani 1 1 d . . .
C10 C 0.0785(4) 0.6580(3) 0.04314(10) 0.0327(10) Uani 1 1 d . . .
H10 H 0.0010 0.6195 0.0384 0.039 Uiso 1 1 calc R . .
C11 C 0.0654(4) 0.7606(3) 0.04681(11) 0.0332(10) Uani 1 1 d . A .
C12 C 0.1831(4) 0.8158(3) 0.05512(10) 0.0315(9) Uani 1 1 d . . .
H12 H 0.1774 0.8848 0.0582 0.038 Uiso 1 1 calc R . .
C13 C 0.3088(4) 0.7716(3) 0.05897(10) 0.0305(10) Uani 1 1 d . . .
C14 C 0.4344(4) 0.8336(3) 0.07257(10) 0.0291(9) Uani 1 1 d . . .
H14 H 0.5108 0.7875 0.0768 0.035 Uiso 1 1 calc R . .
C15 C 0.4476(4) 0.8272(3) 0.14891(12) 0.0354(10) Uani 1 1 d . . .
C16 C 0.4227(3) 0.8830(3) 0.11349(11) 0.0305(9) Uani 1 1 d . . .
C17 C 0.3729(3) 0.9799(3) 0.11573(11) 0.0334(10) Uani 1 1 d . . .
H17 H 0.3585 1.0185 0.0921 0.040 Uiso 1 1 calc R . .
C18 C 0.3439(4) 1.0207(3) 0.15244(11) 0.0360(10) Uani 1 1 d . . .
C19 C 0.3649(4) 0.9597(3) 0.18620(11) 0.0391(10) Uani 1 1 d . . .
H19 H 0.3434 0.9843 0.2108 0.047 Uiso 1 1 calc R . .
C20 C 0.4166(4) 0.8632(3) 0.18562(11) 0.0408(11) Uani 1 1 d . . .
C21 C 0.4385(5) 0.8042(3) 0.22579(12) 0.0632(14) Uani 1 1 d . . .
H21A H 0.5280 0.8199 0.2392 0.076 Uiso 1 1 calc R . .
H21B H 0.3760 0.8302 0.2430 0.076 Uiso 1 1 calc R . .
C22 C 0.3065(5) 0.6450(4) 0.21114(12) 0.0479(12) Uani 1 1 d . . .
C23 C 0.4249(5) 0.6926(3) 0.22517(11) 0.0401(10) Uani 1 1 d . . .
C24 C 0.5327(4) 0.6330(3) 0.24182(12) 0.0475(11) Uani 1 1 d . . .
H24 H 0.6129 0.6642 0.2521 0.057 Uiso 1 1 calc R . .
C25 C 0.5258(6) 0.5308(4) 0.24366(14) 0.0610(13) Uani 1 1 d . A .
C26 C 0.4018(8) 0.4889(4) 0.22849(15) 0.0793(18) Uani 1 1 d . . .
H26 H 0.3926 0.4198 0.2299 0.095 Uiso 1 1 calc R . .
C27 C 0.2911(6) 0.5445(4) 0.21143(13) 0.0605(14) Uani 1 1 d . . .
C28 C 0.1606(6) 0.4936(5) 0.19755(14) 0.115(3) Uani 1 1 d . . .
H28A H 0.0902 0.5396 0.2026 0.138 Uiso 1 1 calc R . .
H28B H 0.1552 0.4366 0.2154 0.138 Uiso 1 1 calc R . .
C29 C -0.1765(4) 0.3116(3) 0.09766(12) 0.0478(11) Uani 1 1 d . . .
C30 C -0.2277(5) 0.2764(4) 0.13654(14) 0.0755(16) Uani 1 1 d . . .
H30A H -0.1593 0.2378 0.1527 0.113 Uiso 1 1 calc R . .
H30B H -0.3062 0.2358 0.1295 0.113 Uiso 1 1 calc R . .
H30C H -0.2498 0.3335 0.1519 0.113 Uiso 1 1 calc R . .
C31 C -0.1582(5) 0.2205(4) 0.07126(17) 0.0873(18) Uani 1 1 d . . .
H31A H -0.1329 0.2420 0.0457 0.131 Uiso 1 1 calc R . .
H31B H -0.2409 0.1839 0.0663 0.131 Uiso 1 1 calc R . .
H31C H -0.0893 0.1782 0.0851 0.131 Uiso 1 1 calc R . .
C32 C -0.2825(5) 0.3805(5) 0.07454(18) 0.103(2) Uani 1 1 d . . .
H32A H -0.2951 0.4379 0.0911 0.155 Uiso 1 1 calc R . .
H32B H -0.3657 0.3449 0.0685 0.155 Uiso 1 1 calc R . .
H32C H -0.2531 0.4021 0.0495 0.155 Uiso 1 1 calc R . .
C33 C 0.4294(5) 0.4694(4) 0.12999(14) 0.0706(15) Uani 1 1 d . . .
H33A H 0.4311 0.4238 0.1525 0.106 Uiso 1 1 calc R . .
H33B H 0.5081 0.5108 0.1340 0.106 Uiso 1 1 calc R . .
H33C H 0.4276 0.4322 0.1051 0.106 Uiso 1 1 calc R . .
C34 C -0.0715(4) 0.8119(3) 0.04323(11) 0.0408(11) Uani 1 1 d D . .
C35 C -0.1577(6) 0.7563(6) 0.0712(2) 0.078(2) Uani 0.704(4) 1 d PD A 1
H35A H -0.1768 0.6899 0.0609 0.118 Uiso 0.704(4) 1 calc PR A 1
H35B H -0.2403 0.7919 0.0717 0.118 Uiso 0.704(4) 1 calc PR A 1
H35C H -0.1096 0.7526 0.0984 0.118 Uiso 0.704(4) 1 calc PR A 1
C36 C -0.1417(6) 0.8052(6) -0.00006(17) 0.0598(19) Uani 0.704(4) 1 d PD A 1
H36A H -0.0861 0.8345 -0.0182 0.090 Uiso 0.704(4) 1 calc PR A 1
H36B H -0.2253 0.8406 -0.0023 0.090 Uiso 0.704(4) 1 calc PR A 1
H36C H -0.1583 0.7362 -0.0072 0.090 Uiso 0.704(4) 1 calc PR A 1
C37 C -0.068(3) 0.9030(7) 0.0701(5) 0.136(8) Uani 0.704(4) 1 d PD A 1
H37A H 0.0114 0.9017 0.0898 0.204 Uiso 0.704(4) 1 calc PR A 1
H37B H -0.1458 0.9032 0.0840 0.204 Uiso 0.704(4) 1 calc PR A 1
H37C H -0.0683 0.9622 0.0537 0.204 Uiso 0.704(4) 1 calc PR A 1
C45 C 0.6476(13) 0.3606(5) 0.2538(3) 0.127(4) Uani 0.704(4) 1 d PD A 1
H45D H 0.7335 0.3338 0.2648 0.190 Uiso 0.704(4) 1 calc PR A 1
H45E H 0.6318 0.3489 0.2249 0.190 Uiso 0.704(4) 1 calc PR A 1
H45F H 0.5788 0.3284 0.2665 0.190 Uiso 0.704(4) 1 calc PR A 1
C46 C 0.7043(16) 0.4966(9) 0.3036(3) 0.108(5) Uani 0.704(4) 1 d PD A 1
H46A H 0.7883 0.4625 0.3105 0.162 Uiso 0.704(4) 1 calc PR A 1
H46B H 0.6441 0.4773 0.3223 0.162 Uiso 0.704(4) 1 calc PR A 1
H46C H 0.7188 0.5677 0.3052 0.162 Uiso 0.704(4) 1 calc PR A 1
C47 C 0.7727(8) 0.5065(7) 0.2380(3) 0.126(3) Uani 0.704(4) 1 d PD A 1
H47A H 0.8507 0.4670 0.2474 0.189 Uiso 0.704(4) 1 calc PR A 1
H47B H 0.7918 0.5758 0.2438 0.189 Uiso 0.704(4) 1 calc PR A 1
H47C H 0.7490 0.4977 0.2091 0.189 Uiso 0.704(4) 1 calc PR A 1
C35A C -0.1929(12) 0.7423(12) 0.0366(6) 0.078(2) Uani 0.296(4) 1 d PD A 2
H35D H -0.1996 0.7129 0.0099 0.118 Uiso 0.296(4) 1 calc PR A 2
H35E H -0.2728 0.7799 0.0388 0.118 Uiso 0.296(4) 1 calc PR A 2
H35F H -0.1826 0.6904 0.0568 0.118 Uiso 0.296(4) 1 calc PR A 2
C36A C -0.0839(16) 0.8843(12) 0.0056(4) 0.0598(19) Uani 0.296(4) 1 d PD A 2
H36D H -0.0182 0.9365 0.0107 0.090 Uiso 0.296(4) 1 calc PR A 2
H36E H -0.1721 0.9132 0.0014 0.090 Uiso 0.296(4) 1 calc PR A 2
H36F H -0.0691 0.8475 -0.0183 0.090 Uiso 0.296(4) 1 calc PR A 2
C37A C -0.065(8) 0.9241(12) 0.0516(17) 0.136(8) Uani 0.296(4) 1 d PD A 2
H37D H -0.0183 0.9359 0.0786 0.204 Uiso 0.296(4) 1 calc PR A 2
H37E H -0.1539 0.9507 0.0495 0.204 Uiso 0.296(4) 1 calc PR A 2
H37F H -0.0173 0.9564 0.0319 0.204 Uiso 0.296(4) 1 calc PR A 2
C45A C 0.570(2) 0.3977(12) 0.2911(6) 0.127(4) Uani 0.296(4) 1 d PD A 2
H45A H 0.4888 0.3720 0.2759 0.190 Uiso 0.296(4) 1 calc PR A 2
H45B H 0.5483 0.4357 0.3140 0.190 Uiso 0.296(4) 1 calc PR A 2
H45C H 0.6277 0.3431 0.3007 0.190 Uiso 0.296(4) 1 calc PR A 2
C46A C 0.739(5) 0.527(3) 0.2929(9) 0.108(5) Uani 0.296(4) 1 d PD A 2
H46D H 0.7963 0.4814 0.3096 0.162 Uiso 0.296(4) 1 calc PR A 2
H46E H 0.6882 0.5659 0.3097 0.162 Uiso 0.296(4) 1 calc PR A 2
H46F H 0.7936 0.5715 0.2791 0.162 Uiso 0.296(4) 1 calc PR A 2
C47A C 0.651(3) 0.3834(15) 0.2313(6) 0.126(3) Uani 0.296(4) 1 d PD A 2
H47D H 0.6650 0.4100 0.2053 0.189 Uiso 0.296(4) 1 calc PR A 2
H47E H 0.5678 0.3471 0.2284 0.189 Uiso 0.296(4) 1 calc PR A 2
H47F H 0.7233 0.3391 0.2412 0.189 Uiso 0.296(4) 1 calc PR A 2
C38 C 0.5058(4) 0.6266(3) 0.02176(12) 0.0506(12) Uani 1 1 d . . .
H38A H 0.4520 0.5913 0.0001 0.076 Uiso 1 1 calc R . .
H38B H 0.5930 0.5963 0.0270 0.076 Uiso 1 1 calc R . .
H38C H 0.5146 0.6953 0.0140 0.076 Uiso 1 1 calc R . .
C39 C 0.2873(4) 1.1264(3) 0.15547(12) 0.0450(11) Uani 1 1 d . . .
C40 C 0.1473(5) 1.1193(3) 0.16842(14) 0.0679(14) Uani 1 1 d . . .
H40A H 0.0886 1.0838 0.1479 0.102 Uiso 1 1 calc R . .
H40B H 0.1128 1.1854 0.1715 0.102 Uiso 1 1 calc R . .
H40C H 0.1529 1.0841 0.1939 0.102 Uiso 1 1 calc R . .
C41 C 0.2785(5) 1.1838(3) 0.11591(13) 0.0657(14) Uani 1 1 d . . .
H41A H 0.3662 1.1890 0.1078 0.099 Uiso 1 1 calc R . .
H41B H 0.2439 1.2496 0.1196 0.099 Uiso 1 1 calc R . .
H41C H 0.2198 1.1493 0.0951 0.099 Uiso 1 1 calc R . .
C42 C 0.3759(5) 1.1857(3) 0.18866(14) 0.0726(15) Uani 1 1 d . . .
H42A H 0.3771 1.1526 0.2145 0.109 Uiso 1 1 calc R . .
H42B H 0.3404 1.2521 0.1903 0.109 Uiso 1 1 calc R . .
H42C H 0.4655 1.1894 0.1820 0.109 Uiso 1 1 calc R . .
C43 C 0.6366(5) 0.7215(3) 0.15235(13) 0.0594(13) Uani 1 1 d . . .
H43A H 0.6751 0.7725 0.1371 0.089 Uiso 1 1 calc R . .
H43B H 0.6623 0.6568 0.1435 0.089 Uiso 1 1 calc R . .
H43C H 0.6684 0.7296 0.1809 0.089 Uiso 1 1 calc R . .
C44 C 0.6455(8) 0.4697(4) 0.26180(18) 0.119(3) Uani 1 1 d D . .
C48 C 0.1502(4) 0.7162(4) 0.15653(12) 0.0666(14) Uani 1 1 d . . .
H48A H 0.2213 0.7427 0.1431 0.100 Uiso 1 1 calc R . .
H48B H 0.1249 0.6513 0.1454 0.100 Uiso 1 1 calc R . .
H48C H 0.0743 0.7603 0.1521 0.100 Uiso 1 1 calc R . .
C49 C 0.4600(4) 0.9064(3) 0.04068(13) 0.0378(10) Uani 1 1 d . . .

loop_
_atom_site_aniso_label
_atom_site_aniso_U_11
_atom_site_aniso_U_22
_atom_site_aniso_U_33
_atom_site_aniso_U_23
_atom_site_aniso_U_13
_atom_site_aniso_U_12
O1 0.084(3) 0.063(2) 0.0362(18) -0.0009(16) 0.0061(16) -0.039(2)
O2 0.0450(18) 0.0340(16) 0.0386(17) -0.0015(13) 0.0141(13) 0.0005(13)
O3 0.059(2) 0.0313(17) 0.0345(17) -0.0037(13) -0.0007(13) 0.0038(14)
O4 0.069(2) 0.145(3) 0.030(2) 0.006(2) 0.0057(16) 0.031(2)
O5 0.051(2) 0.069(2) 0.053(2) 0.0187(16) -0.0006(15) -0.0190(17)
O6 0.057(2) 0.074(2) 0.045(2) 0.0156(17) -0.0061(16) -0.0293(16)
C1 0.065(3) 0.038(3) 0.038(3) -0.004(2) 0.005(2) -0.030(2)
C2 0.100(4) 0.056(3) 0.027(3) -0.006(2) 0.014(3) -0.041(3)
C3 0.079(4) 0.044(3) 0.038(3) 0.000(2) 0.021(2) -0.017(3)
C4 0.059(3) 0.030(2) 0.036(3) 0.002(2) 0.011(2) -0.004(2)
C5 0.057(3) 0.030(2) 0.030(2) -0.003(2) 0.007(2) -0.002(2)
C6 0.054(3) 0.022(2) 0.033(3) -0.001(2) 0.008(2) -0.007(2)
C7 0.052(3) 0.030(3) 0.030(2) -0.0060(19) 0.0109(19) -0.0101(19)
C8 0.043(3) 0.031(3) 0.025(2) -0.0022(19) 0.0106(18) -0.001(2)
C9 0.046(3) 0.028(2) 0.022(2) -0.0065(18) 0.0103(18) -0.010(2)
C10 0.040(3) 0.037(3) 0.023(2) -0.0072(19) 0.0093(18) -0.013(2)
C11 0.039(3) 0.037(3) 0.025(2) -0.0038(19) 0.0104(18) -0.004(2)
C12 0.038(3) 0.027(2) 0.031(2) -0.0047(19) 0.0109(18) -0.005(2)
C13 0.045(3) 0.028(3) 0.019(2) 0.0007(18) 0.0076(18) -0.005(2)
C14 0.035(2) 0.025(2) 0.028(2) 0.0030(19) 0.0084(18) -0.0030(18)
C15 0.051(3) 0.015(2) 0.038(3) -0.001(2) 0.000(2) -0.0044(19)
C16 0.039(2) 0.023(2) 0.030(2) -0.002(2) 0.0062(18) -0.0080(18)
C17 0.043(3) 0.025(2) 0.032(2) 0.005(2) 0.0065(18) -0.0054(19)
C18 0.051(3) 0.026(2) 0.031(3) -0.001(2) 0.0072(19) -0.0070(19)
C19 0.066(3) 0.028(3) 0.024(2) -0.005(2) 0.0064(19) -0.007(2)
C20 0.071(3) 0.025(3) 0.024(2) -0.004(2) 0.000(2) -0.009(2)
C21 0.123(4) 0.029(3) 0.035(3) 0.002(2) 0.000(3) 0.003(2)
C22 0.056(3) 0.065(4) 0.023(2) 0.005(2) 0.007(2) 0.001(3)
C23 0.066(3) 0.031(3) 0.024(2) -0.002(2) 0.007(2) 0.001(2)
C24 0.058(3) 0.048(3) 0.036(3) -0.003(2) 0.005(2) -0.002(2)
C25 0.104(4) 0.032(3) 0.046(3) -0.005(3) 0.005(3) 0.018(3)
C26 0.178(7) 0.026(3) 0.035(3) -0.001(3) 0.016(4) -0.016(4)
C27 0.105(4) 0.053(4) 0.024(3) 0.005(3) 0.012(3) -0.035(3)
C28 0.151(5) 0.165(6) 0.030(3) -0.011(3) 0.015(3) -0.113(5)
C29 0.046(3) 0.054(3) 0.045(3) 0.000(3) 0.013(2) -0.006(2)
C30 0.081(4) 0.094(4) 0.056(3) -0.001(3) 0.025(3) -0.039(3)
C31 0.085(4) 0.088(4) 0.097(4) -0.047(3) 0.040(3) -0.053(3)
C32 0.061(4) 0.137(5) 0.112(5) 0.043(4) 0.010(3) 0.001(4)
C33 0.072(4) 0.087(4) 0.051(3) 0.007(3) 0.001(3) -0.033(3)
C34 0.039(3) 0.040(3) 0.045(3) -0.009(2) 0.010(2) -0.005(2)
C35 0.038(4) 0.132(6) 0.068(5) 0.039(5) 0.016(4) 0.019(4)
C36 0.058(5) 0.071(5) 0.050(4) -0.002(4) 0.003(3) 0.027(4)
C37 0.058(5) 0.134(7) 0.20(2) -0.125(10) -0.026(14) 0.040(7)
C45 0.195(10) 0.057(6) 0.120(8) -0.001(5) -0.007(8) 0.064(6)
C46 0.124(12) 0.057(10) 0.126(9) 0.031(6) -0.043(8) 0.022(6)
C47 0.134(8) 0.117(7) 0.126(8) 0.042(6) 0.017(6) 0.069(6)
C35A 0.038(4) 0.132(6) 0.068(5) 0.039(5) 0.016(4) 0.019(4)
C36A 0.058(5) 0.071(5) 0.050(4) -0.002(4) 0.003(3) 0.027(4)
C37A 0.058(5) 0.134(7) 0.20(2) -0.125(10) -0.026(14) 0.040(7)
C45A 0.195(10) 0.057(6) 0.120(8) -0.001(5) -0.007(8) 0.064(6)
C46A 0.124(12) 0.057(10) 0.126(9) 0.031(6) -0.043(8) 0.022(6)
C47A 0.134(8) 0.117(7) 0.126(8) 0.042(6) 0.017(6) 0.069(6)
C38 0.056(3) 0.045(3) 0.055(3) -0.009(2) 0.024(2) 0.001(2)
C39 0.071(3) 0.026(3) 0.039(3) -0.001(2) 0.010(2) 0.002(2)
C40 0.091(4) 0.056(3) 0.060(3) -0.002(3) 0.023(3) 0.016(3)
C41 0.119(4) 0.031(3) 0.050(3) 0.006(2) 0.019(3) 0.019(3)
C42 0.124(5) 0.030(3) 0.061(3) -0.010(3) 0.006(3) -0.005(3)
C43 0.071(4) 0.053(3) 0.054(3) -0.007(2) 0.009(2) 0.010(3)
C44 0.214(8) 0.089(5) 0.057(4) 0.009(4) 0.025(5) 0.096(5)
C48 0.068(3) 0.103(4) 0.027(3) 0.004(3) 0.001(2) -0.004(3)
C49 0.032(3) 0.039(3) 0.042(3) -0.009(2) 0.006(2) -0.007(2)

loop_
_atom_type_symbol
_atom_type_description
_atom_type_scat_dispersion_real
_atom_type_scat_dispersion_imag
_atom_type_scat_source
C C 0.0033 0.0016 'International Tables Vol C Tables 4.2.6.8 and 6.1.1.4'
H H 0.0000 0.0000 'International Tables Vol C Tables 4.2.6.8 and 6.1.1.4'
O O 0.0106 0.0060 'International Tables Vol C Tables 4.2.6.8 and 6.1.1.4'

loop_
_geom_angle_atom_site_label_1
_geom_angle_atom_site_label_2
_geom_angle_atom_site_label_3
_geom_angle
C1 O1 C33 113.8(4)
C8 O2 C38 113.4(3)
C15 O3 C43 114.0(3)
C22 O4 C48 116.6(3)
C49 O5 H5A 109.5
O1 C1 C2 120.7(4)
O1 C1 C6 117.3(3)
C2 C1 C6 121.8(4)
C1 C2 C3 117.3(4)
C1 C2 C28 126.1(4)
C3 C2 C28 116.4(4)
C4 C3 C2 123.9(4)
C4 C3 H3 118.1
C2 C3 H3 118.1
C3 C4 C5 115.8(4)
C3 C4 C29 122.9(4)
C5 C4 C29 121.2(4)
C6 C5 C4 123.1(4)
C6 C5 H5 118.5
C4 C5 H5 118.5
C1 C6 C5 117.8(3)
C1 C6 C7 120.1(3)
C5 C6 C7 121.7(3)
C6 C7 C9 110.3(3)
C6 C7 H7A 109.6
C9 C7 H7A 109.6
C6 C7 H7B 109.6
C9 C7 H7B 109.6
H7A C7 H7B 108.1
C9 C8 O2 119.9(3)
C9 C8 C13 120.2(4)
O2 C8 C13 119.8(3)
C8 C9 C10 118.0(3)
C8 C9 C7 121.8(4)
C10 C9 C7 119.9(3)
C9 C10 C11 123.4(3)
C9 C10 H10 118.3
C11 C10 H10 118.3
C10 C11 C12 116.9(4)
C10 C11 C34 122.2(3)
C12 C11 C34 120.8(3)
C13 C12 C11 122.3(4)
C13 C12 H12 118.9
C11 C12 H12 118.9
C12 C13 C8 119.1(3)
C12 C13 C14 120.2(3)
C8 C13 C14 120.5(3)
C49 C14 C13 111.4(3)
C49 C14 C16 113.0(3)
C13 C14 C16 109.4(3)
C49 C14 H14 107.6
C13 C14 H14 107.6
C16 C14 H14 107.6
C16 C15 C20 121.4(4)
C16 C15 O3 117.5(3)
C20 C15 O3 120.9(3)
C15 C16 C17 118.7(3)
C15 C16 C14 119.4(3)
C17 C16 C14 121.5(3)
C16 C17 C18 121.9(3)
C16 C17 H17 119.0
C18 C17 H17 119.0
C19 C18 C17 116.6(3)
C19 C18 C39 120.6(3)
C17 C18 C39 122.7(3)
C18 C19 C20 123.6(3)
C18 C19 H19 118.2
C20 C19 H19 118.2
C15 C20 C19 117.8(3)
C15 C20 C21 124.0(4)
C19 C20 C21 118.2(3)
C23 C21 C20 119.9(3)
C23 C21 H21A 107.4
C20 C21 H21A 107.4
C23 C21 H21B 107.4
C20 C21 H21B 107.4
H21A C21 H21B 106.9
C27 C22 C23 123.5(4)
C27 C22 O4 120.2(5)
C23 C22 O4 116.0(4)
C22 C23 C24 117.4(4)
C22 C23 C21 122.7(4)
C24 C23 C21 119.8(4)
C25 C24 C23 123.0(4)
C25 C24 H24 118.5
C23 C24 H24 118.5
C24 C25 C26 115.6(4)
C24 C25 C44 120.9(5)
C26 C25 C44 123.4(5)
C27 C26 C25 123.9(4)
C27 C26 H26 118.1
C25 C26 H26 118.0
C22 C27 C26 116.6(5)
C22 C27 C28 123.1(6)
C26 C27 C28 120.2(5)
C27 C28 C2 121.2(4)
C27 C28 H28A 107.0
C2 C28 H28A 107.0
C27 C28 H28B 107.0
C2 C28 H28B 107.0
H28A C28 H28B 106.8
C32 C29 C31 109.0(4)
C32 C29 C4 108.2(4)
C31 C29 C4 110.1(3)
C32 C29 C30 108.2(4)
C31 C29 C30 108.6(4)
C4 C29 C30 112.6(4)
C29 C30 H30A 109.5
C29 C30 H30B 109.5
H30A C30 H30B 109.5
C29 C30 H30C 109.5
H30A C30 H30C 109.5
H30B C30 H30C 109.5
C29 C31 H31A 109.5
C29 C31 H31B 109.5
H31A C31 H31B 109.5
C29 C31 H31C 109.5
H31A C31 H31C 109.5
H31B C31 H31C 109.5
C29 C32 H32A 109.5
C29 C32 H32B 109.5
H32A C32 H32B 109.5
C29 C32 H32C 109.5
H32A C32 H32C 109.5
H32B C32 H32C 109.5
O1 C33 H33A 109.5
O1 C33 H33B 109.5
H33A C33 H33B 109.5
O1 C33 H33C 109.5
H33A C33 H33C 109.5
H33B C33 H33C 109.5
C37 C34 C36 125.3(9)
C37 C34 C11 111.8(11)
C36 C34 C11 110.2(4)
C37A C34 C11 114(3)
C11 C34 C35A 115.7(7)
C37 C34 C35 90.1(10)
C36 C34 C35 108.2(5)
C37A C34 C35 112(3)
C11 C34 C35 108.3(4)
C11 C34 C36A 108.0(6)
C35A C34 C36A 106.7(9)
C34 C35 H35A 109.5
C34 C35 H35B 109.5
C34 C35 H35C 109.5
C34 C36 H36A 109.5
C34 C36 H36B 109.5
C34 C36 H36C 109.5
C34 C37 H37A 109.4
C34 C37 H37B 109.5
C34 C37 H37C 109.5
C44 C45 H45D 109.5
C44 C45 H45E 109.5
C44 C45 H45F 109.5
C44 C46 H46A 109.5
C44 C46 H46B 109.4
C44 C46 H46C 109.5
C44 C47 H47A 109.5
C44 C47 H47B 109.5
C44 C47 H47C 109.5
C34 C35A H35D 109.5
C34 C35A H35E 109.5
H35D C35A H35E 109.5
C34 C35A H35F 109.5
H35D C35A H35F 109.5
H35E C35A H35F 109.5
C34 C36A H36D 109.5
C34 C36A H36E 109.5
H36D C36A H36E 109.5
C34 C36A H36F 109.5
H36D C36A H36F 109.5
H36E C36A H36F 109.5
C34 C37A H37D 109.5
C34 C37A H37E 109.3
H37D C37A H37E 109.5
C34 C37A H37F 109.6
H37D C37A H37F 109.5
H37E C37A H37F 109.5
C44 C45A H45A 109.6
C44 C45A H45B 109.6
H45A C45A H45B 109.2
C44 C45A H45C 109.9
H45A C45A H45C 109.2
H45B C45A H45C 109.3
C44 C46A H46D 109.4
C44 C46A H46E 109.4
H46D C46A H46E 109.5
C44 C46A H46F 109.6
H46D C46A H46F 109.5
H46E C46A H46F 109.5
C44 C47A H47D 109.4
C44 C47A H47E 109.6
H47D C47A H47E 109.5
C44 C47A H47F 109.4
H47D C47A H47F 109.5
H47E C47A H47F 109.5
O2 C38 H38A 109.5
O2 C38 H38B 109.5
H38A C38 H38B 109.5
O2 C38 H38C 109.5
H38A C38 H38C 109.5
H38B C38 H38C 109.5
C40 C39 C41 109.2(4)
C40 C39 C18 109.0(3)
C41 C39 C18 112.9(3)
C40 C39 C42 107.3(4)
C41 C39 C42 108.4(3)
C18 C39 C42 109.8(3)
C39 C40 H40A 109.5
C39 C40 H40B 109.5
H40A C40 H40B 109.5
C39 C40 H40C 109.5
H40A C40 H40C 109.5
H40B C40 H40C 109.5
C39 C41 H41A 109.5
C39 C41 H41B 109.5
H41A C41 H41B 109.5
C39 C41 H41C 109.5
H41A C41 H41C 109.5
H41B C41 H41C 109.5
C39 C42 H42A 109.5
C39 C42 H42B 109.5
H42A C42 H42B 109.5
C39 C42 H42C 109.5
H42A C42 H42C 109.5
H42B C42 H42C 109.5
O3 C43 H43A 109.5
O3 C43 H43B 109.5
H43A C43 H43B 109.5
O3 C43 H43C 109.5
H43A C43 H43C 109.5
H43B C43 H43C 109.5
C46 C44 C45 113.3(8)
C46 C44 C25 115.8(8)
C45 C44 C25 119.4(7)
C25 C44 C46A 112.6(19)
C25 C44 C47A 104.1(11)
C46A C44 C47A 139(2)
C25 C44 C45A 98.1(8)
C46A C44 C45A 101.4(17)
C46 C44 C47 97.9(9)
C45 C44 C47 100.0(7)
C25 C44 C47 106.1(5)
O4 C48 H48A 109.5
O4 C48 H48B 109.5
H48A C48 H48B 109.5
O4 C48 H48C 109.5
H48A C48 H48C 109.5
H48B C48 H48C 109.5
O6 C49 O5 121.6(4)
O6 C49 C14 125.4(4)
O5 C49 C14 113.0(4)

loop_
_geom_bond_atom_site_label_1
_geom_bond_atom_site_label_2
_geom_bond_distance
O1 C1 1.380(4)
O1 C33 1.412(5)
O2 C8 1.389(4)
O2 C38 1.424(4)
O3 C15 1.388(4)
O3 C43 1.424(5)
O4 C22 1.402(5)
O4 C48 1.439(5)
O5 C49 1.323(4)
O5 H5A 0.8200
O6 C49 1.213(4)
C1 C2 1.391(5)
C1 C6 1.399(5)
C2 C3 1.384(5)
C2 C28 1.522(6)
C3 C4 1.393(5)
C3 H3 0.9300
C4 C5 1.402(5)
C4 C29 1.524(5)
C5 C6 1.382(5)
C5 H5 0.9300
C6 C7 1.513(5)
C7 C9 1.521(5)
C7 H7A 0.9700
C7 H7B 0.9700
C8 C9 1.399(5)
C8 C13 1.405(5)
C9 C10 1.391(5)
C10 C11 1.384(5)
C10 H10 0.9300
C11 C12 1.391(5)
C11 C34 1.528(5)
C12 C13 1.386(5)
C12 H12 0.9300
C13 C14 1.526(5)
C14 C49 1.483(5)
C14 C16 1.525(5)
C14 H14 0.9800
C15 C16 1.381(5)
C15 C20 1.381(5)
C16 C17 1.393(5)
C17 C18 1.398(5)
C17 H17 0.9300
C18 C19 1.374(5)
C18 C39 1.531(5)
C19 C20 1.391(5)
C19 H19 0.9300
C20 C21 1.533(5)
C21 C23 1.497(5)
C21 H21A 0.9700
C21 H21B 0.9700
C22 C27 1.351(6)
C22 C23 1.373(6)
C23 C24 1.396(5)
C24 C25 1.369(6)
C24 H24 0.9300
C25 C26 1.395(7)
C25 C44 1.508(7)
C26 C27 1.391(7)
C26 H26 0.9300
C27 C28 1.493(6)
C28 H28A 0.9700
C28 H28B 0.9700
C29 C32 1.531(6)
C29 C31 1.523(6)
C29 C30 1.525(5)
C30 H30A 0.9600
C30 H30B 0.9600
C30 H30C 0.9600
C31 H31A 0.9600
C31 H31B 0.9600
C31 H31C 0.9600
C32 H32A 0.9600
C32 H32B 0.9600
C32 H32C 0.9600
C33 H33A 0.9600
C33 H33B 0.9600
C33 H33C 0.9600
C34 C37 1.505(8)
C34 C36 1.507(6)
C34 C37A 1.524(11)
C34 C35A 1.527(9)
C34 C35 1.544(6)
C34 C36A 1.567(9)
C35 H35A 0.9600
C35 H35B 0.9600
C35 H35C 0.9600
C36 H36A 0.9600
C36 H36B 0.9600
C36 H36C 0.9600
C37 H37A 0.9600
C37 H37B 0.9600
C37 H37C 0.9600
C45 C44 1.482(7)
C45 H45D 0.9600
C45 H45E 0.9600
C45 H45F 0.9600
C46 C44 1.469(8)
C46 H46A 0.9600
C46 H46B 0.9600
C46 H46C 0.9600
C47 C44 1.669(8)
C47 H47A 0.9600
C47 H47B 0.9600
C47 H47C 0.9600
C35A H35D 0.9600
C35A H35E 0.9600
C35A H35F 0.9600
C36A H36D 0.9600
C36A H36E 0.9600
C36A H36F 0.9600
C37A H37D 0.9600
C37A H37E 0.9600
C37A H37F 0.9600
C45A C44 1.627(10)
C45A H45A 0.9625
C45A H45B 0.9625
C45A H45C 0.9626
C46A C44 1.507(11)
C46A H46D 0.9600
C46A H46E 0.9600
C46A H46F 0.9600
C47A C44 1.538(10)
C47A H47D 0.9600
C47A H47E 0.9600
C47A H47F 0.9600
C38 H38A 0.9600
C38 H38B 0.9600
C38 H38C 0.9600
C39 C40 1.532(5)
C39 C41 1.508(5)
C39 C42 1.534(6)
C40 H40A 0.9600
C40 H40B 0.9600
C40 H40C 0.9600
C41 H41A 0.9600
C41 H41B 0.9600
C41 H41C 0.9600
C42 H42A 0.9600
C42 H42B 0.9600
C42 H42C 0.9600
C43 H43A 0.9600
C43 H43B 0.9600
C43 H43C 0.9600
C48 H48A 0.9600
C48 H48B 0.9600
C48 H48C 0.9600

loop_
_geom_torsion_atom_site_label_1
_geom_torsion_atom_site_label_2
_geom_torsion_atom_site_label_3
_geom_torsion_atom_site_label_4
_geom_torsion
C33 O1 C1 C2 99.6(5)
C33 O1 C1 C6 -85.3(5)
O1 C1 C2 C3 -179.0(4)
C6 C1 C2 C3 6.2(7)
O1 C1 C2 C28 5.8(8)
C6 C1 C2 C28 -169.0(5)
C1 C2 C3 C4 -2.1(7)
C28 C2 C3 C4 173.6(5)
C2 C3 C4 C5 -2.7(6)
C2 C3 C4 C29 -178.6(4)
C3 C4 C5 C6 3.6(6)
C29 C4 C5 C6 179.7(4)
O1 C1 C6 C5 179.7(4)
C2 C1 C6 C5 -5.3(6)
O1 C1 C6 C7 -7.0(6)
C2 C1 C6 C7 168.0(4)
C4 C5 C6 C1 0.2(6)
C4 C5 C6 C7 -173.0(3)
C1 C6 C7 C9 -60.8(5)
C5 C6 C7 C9 112.2(4)
C38 O2 C8 C9 100.1(4)
C38 O2 C8 C13 -83.8(4)
O2 C8 C9 C10 178.4(3)
C13 C8 C9 C10 2.4(5)
O2 C8 C9 C7 4.8(5)
C13 C8 C9 C7 -171.3(3)
C6 C7 C9 C8 114.4(4)
C6 C7 C9 C10 -59.1(4)
C8 C9 C10 C11 0.1(5)
C7 C9 C10 C11 173.9(3)
C9 C10 C11 C12 -1.8(5)
C9 C10 C11 C34 179.9(3)
C10 C11 C12 C13 1.1(5)
C34 C11 C12 C13 179.3(3)
C11 C12 C13 C8 1.4(5)
C11 C12 C13 C14 -173.4(3)
C9 C8 C13 C12 -3.1(5)
O2 C8 C13 C12 -179.2(3)
C9 C8 C13 C14 171.7(3)
O2 C8 C13 C14 -4.4(5)
C12 C13 C14 C49 -69.5(4)
C8 C13 C14 C49 115.7(4)
C12 C13 C14 C16 56.2(4)
C8 C13 C14 C16 -118.6(4)
C43 O3 C15 C16 93.3(4)
C43 O3 C15 C20 -92.1(4)
C20 C15 C16 C17 4.0(5)
O3 C15 C16 C17 178.5(3)
C20 C15 C16 C14 -168.9(3)
O3 C15 C16 C14 5.6(5)
C49 C14 C16 C15 -156.6(3)
C13 C14 C16 C15 78.6(4)
C49 C14 C16 C17 30.8(5)
C13 C14 C16 C17 -94.0(4)
C15 C16 C17 C18 -1.9(5)
C14 C16 C17 C18 170.8(3)
C16 C17 C18 C19 -1.1(5)
C16 C17 C18 C39 -179.1(3)
C17 C18 C19 C20 2.2(6)
C39 C18 C19 C20 -179.7(4)
C16 C15 C20 C19 -2.9(5)
O3 C15 C20 C19 -177.2(3)
C16 C15 C20 C21 178.5(4)
O3 C15 C20 C21 4.2(6)
C18 C19 C20 C15 -0.3(6)
C18 C19 C20 C21 178.4(4)
C15 C20 C21 C23 -32.6(6)
C19 C20 C21 C23 148.8(4)
C48 O4 C22 C27 -78.3(5)
C48 O4 C22 C23 107.3(4)
C27 C22 C23 C24 -2.3(6)
O4 C22 C23 C24 171.9(3)
C27 C22 C23 C21 -178.0(4)
O4 C22 C23 C21 -3.8(5)
C20 C21 C23 C22 -62.6(6)
C20 C21 C23 C24 121.8(4)
C22 C23 C24 C25 1.7(6)
C21 C23 C24 C25 177.5(4)
C23 C24 C25 C26 -1.4(6)
C23 C24 C25 C44 179.7(4)
C24 C25 C26 C27 1.6(7)
C44 C25 C26 C27 -179.5(4)
C23 C22 C27 C26 2.5(6)
O4 C22 C27 C26 -171.4(4)
C23 C22 C27 C28 177.6(4)
O4 C22 C27 C28 3.7(6)
C25 C26 C27 C22 -2.2(7)
C25 C26 C27 C28 -177.4(4)
C22 C27 C28 C2 93.9(7)
C26 C27 C28 C2 -91.2(6)
C1 C2 C28 C27 -10.9(9)
C3 C2 C28 C27 173.8(5)
C3 C4 C29 C32 109.3(5)
C5 C4 C29 C32 -66.4(5)
C3 C4 C29 C31 -131.6(4)
C5 C4 C29 C31 52.6(5)
C3 C4 C29 C30 -10.2(6)
C5 C4 C29 C30 174.0(4)
C10 C11 C34 C37 147.2(9)
C12 C11 C34 C37 -31.0(9)
C10 C11 C34 C36 -68.8(5)
C12 C11 C34 C36 113.1(5)
C10 C11 C34 C37A 175(2)
C12 C11 C34 C37A -3(2)
C10 C11 C34 C35A 1.7(9)
C12 C11 C34 C35A -176.5(8)
C10 C11 C34 C35 49.4(5)
C12 C11 C34 C35 -128.8(5)
C10 C11 C34 C36A -117.8(8)
C12 C11 C34 C36A 64.0(8)
C19 C18 C39 C40 -61.5(5)
C17 C18 C39 C40 116.4(4)
C19 C18 C39 C41 176.8(4)
C17 C18 C39 C41 -5.2(5)
C19 C18 C39 C42 55.7(5)
C17 C18 C39 C42 -126.3(4)
C24 C25 C44 C46 55.0(9)
C26 C25 C44 C46 -123.8(8)
C24 C25 C44 C45 -164.1(7)
C26 C25 C44 C45 17.1(9)
C24 C25 C44 C46A 26.5(19)
C26 C25 C44 C46A -152.3(19)
C24 C25 C44 C47A -134.8(14)
C26 C25 C44 C47A 46.3(15)
C24 C25 C44 C45A 132.5(9)
C26 C25 C44 C45A -46.3(9)
C24 C25 C44 C47 -52.3(6)
C26 C25 C44 C47 128.9(6)
C13 C14 C49 O6 7.8(5)
C16 C14 C49 O6 -115.9(4)
C13 C14 C49 O5 -171.9(3)
C16 C14 C49 O5 64.4(4)
